data_8102988
loop_
_publ_author_name
'Joanna Katarzyna Bendyna'
'Peter H\"ohn'
'R\"udiger Kniep'

_publ_section_title
;
 Crystal structure of octastrontium bistrinitridoferrate(III)
 dinitridoferrate(II), Sr8[FeN3]2[FeN2]
;
_journal_issue 3
_journal_name_full 'Zeitschrift f\"ur Kristallographie - New Crystal Structures'
_journal_page_first 181
_journal_volume 223
_journal_year 2008
_chemical_formula_sum 'Fe3 N8 Sr8'
_chemical_name_systematic
; 
Octastrontium bis [trinitridoferrate(III)] [dinitridoferrate(II)]
;
_space_group_IT_number 12
_symmetry_cell_setting monoclinic
_symmetry_space_group_name_Hall '-C 2y'
_symmetry_space_group_name_H-M 'C 1 2/m 1'
_cell_angle_alpha 90.00000
_cell_angle_beta 106.2445(4)
_cell_angle_gamma 90.00000
_cell_formula_units_Z 2
_cell_length_a 18.80580(14)
_cell_length_b 5.31658(4)
_cell_length_c 7.50699(6)
_cell_measurement_temperature 295.15
_cell_volume 720.603(10)
_computing_molecular_graphics 'Diamond (Brandenburg, 1999)'
_computing_structure_refinement FULLPROF
_diffrn_radiation_type X-ray
_pd_char_colour black
_pd_instr_location ' ?'
_pd_meas_2theta_range_inc 0.005000
_pd_meas_2theta_range_max 100.50500
_pd_meas_2theta_range_min 3.03000
_pd_meas_number_of_points 19496
_pd_proc_2theta_range_inc 0.005000
_pd_proc_2theta_range_max 100.5607
_pd_proc_2theta_range_min 3.0857
_pd_proc_ls_pref_orient_corr ' ?'
_pd_proc_ls_prof_R_factor 2.6471
_pd_proc_ls_prof_wR_expected 2.3526
_pd_proc_ls_prof_wR_factor 3.7218
_pd_proc_wavelength 1.789190
_pd_spec_mounting ' 'Kapton foil''
_pd_spec_mount_mode transmission
_pd_spec_shape flat_sheet
_pd_spec_size_axial 5
_pd_spec_size_equat 5
_pd_spec_size_thick .1
_refine_ls_number_parameters 38
_refine_ls_number_reflns 294
_refine_ls_number_restraints 0
_refine_ls_R_I_factor 5.4174
_cod_data_source_file 409949.cff
_cod_data_source_block Sr8Fe3N8
_cod_depositor_comments
;
The following automatic conversions were performed:
'_symmetry_cell_setting' value 'Monoclinic' changed to 'monoclinic'
according to '/home/saulius/struct/CIF-dictionaries/cif_core.dic'
dictionary named 'cif_core.dic' version 2.4.1 from 2010-06-29.

Automatic conversion script
Id: cif_fix_enum 1555 2011-01-17 13:19:09Z saulius 
;
_cod_original_cell_volume 720.602(9)
_cod_original_sg_symbol_H-M 'C 2/M'
_cod_database_code 8102988
_pd_proc_ls_prof_cr_factor 12.7797
_pd_proc_ls_prof_cwr_factor 11.6673
_pd_proc_ls_prof_cwr_expected 7.3749
_pd_proc_ls_prof_chi2 2.5028
_pd_proc_ls_prof_echi2 2.5723

loop_
_symmetry_equiv_pos_as_xyz
'x, y, z'
'-x, y, -z'
'x+1/2, y+1/2, z'
'-x+1/2, y+1/2, -z'
'-x, -y, -z'
'x, -y, z'
'-x+1/2, -y+1/2, -z'
'x+1/2, -y+1/2, z'

loop_
_atom_site_label
_atom_site_fract_x
_atom_site_fract_y
_atom_site_fract_z
_atom_site_U_iso_or_equiv
_atom_site_occupancy
_atom_site_adp_type
_atom_site_type_symbol
Sr1 0.03060(7) 0.00000 0.2629(2) 0.00737(8) 1.00000 Uiso SR
Sr2 0.33242(6) 0.00000 0.52998(16) 0.00444(8) 1.00000 Uiso SR
Sr3 0.40531(7) 0.00000 0.03593(16) 0.00416(7) 1.00000 Uiso SR
Sr4 0.80122(6) 0.00000 0.19268(17) 0.00439(7) 1.00000 Uiso SR
FE1 0.18866(14) 0.00000 0.2083(3) 0.0441(10) 1.00000 Uiso FE
FE2 0.50000 0.00000 0.50000 0.0519(13) 1.00000 Uiso Fe
N1 0.1094(5) 0.00000 0.0153(12) 0.00695(4) 1.00000 Uiso N
N2 0.1768(5) 0.00000 0.4321(12) 0.01175(4) 1.00000 Uiso N
N3 0.2792(5) 0.00000 0.1768(12) 0.01928(4) 1.00000 Uiso N
N4 0.5260(5) 0.00000 0.2861(13) 0.02043(4) 1.00000 Uiso N

loop_
_atom_type_symbol
_atom_type_scat_Cromer_Mann_a1
_atom_type_scat_Cromer_Mann_b1
_atom_type_scat_Cromer_Mann_a2
_atom_type_scat_Cromer_Mann_b2
_atom_type_scat_Cromer_Mann_a3
_atom_type_scat_Cromer_Mann_b3
_atom_type_scat_Cromer_Mann_a4
_atom_type_scat_Cromer_Mann_b4
_atom_type_scat_Cromer_Mann_c
_atom_type_scat_dispersion_real
_atom_type_scat_dispersion_imag
_atom_type_scat_source
sr 17.56630 1.55640 9.81840 14.09880 5.42200 0.16640 2.66940 132.37601 2.50640 -0.46500 1.82000 International_Tables_for_Crystallography_Vol.C(1991)_Tables_6.1.1.4_and_6.1.1.5
fe 11.76950 4.76110 7.35730 0.30720 3.52220 15.35350 2.30450 76.88050 1.03690 -1.17900 3.20400 International_Tables_for_Crystallography_Vol.C(1991)_Tables_6.1.1.4_and_6.1.1.5
n 12.21260 0.00570 3.13220 9.89330 2.01250 28.99750 1.16630 0.58260 -11.52900 0.02900 0.01800 International_Tables_for_Crystallography_Vol.C(1991)_Tables_6.1.1.4_and_6.1.1.5

loop_
_geom_angle_atom_site_label_1
_geom_angle_atom_site_label_2
_geom_angle_atom_site_label_3
_geom_angle_site_symmetry_1
_geom_angle_site_symmetry_2
_geom_angle_site_symmetry_3
_geom_angle
_geom_angle_publ_flag
? ? ? ? ? ? ? ?

loop_
_geom_bond_atom_site_label_1
_geom_bond_atom_site_label_2
_geom_bond_site_symmetry_1
_geom_bond_site_symmetry_2
_geom_bond_distance
_geom_bond_publ_flag
? ? ? ? ? ?

loop_
_geom_contact_atom_site_label_1
_geom_contact_atom_site_label_2
_geom_contact_distance
_geom_contact_site_symmetry_1
_geom_contact_site_symmetry_2
_geom_contact_publ_flag
? ? ? ? ? ?

loop_
_geom_hbond_atom_site_label_D
_geom_hbond_atom_site_label_H
_geom_hbond_atom_site_label_A
_geom_hbond_site_symmetry_D
_geom_hbond_site_symmetry_H
_geom_hbond_site_symmetry_A
_geom_hbond_distance_DH
_geom_hbond_distance_HA
_geom_hbond_distance_DA
_geom_hbond_angle_DHA
_geom_hbond_publ_flag
? ? ? ? ? ? ? ? ? ? ?

loop_
_geom_torsion_atom_site_label_1
_geom_torsion_atom_site_label_2
_geom_torsion_atom_site_label_3
_geom_torsion_atom_site_label_4
_geom_torsion_site_symmetry_1
_geom_torsion_site_symmetry_2
_geom_torsion_site_symmetry_3
_geom_torsion_site_symmetry_4
_geom_torsion
_geom_torsion_publ_flag
? ? ? ? ? ? ? ? ? ?
